data_7245891
loop_
_publ_author_name
'Ding, Lujia'
'Ge, Ruirong'
'Wang, Pengcheng'
'Li, Dongxue'
'Lin, Qiuhan'
'Lu, Ming'
'Xu, Yuangang'

_publ_section_title
;
 A series of N-trinitromethyl-substituted polynitro-pyrazoles:
 high-energy-density materials with positive oxygen balances
;
_journal_issue 51
_journal_name_full 'RSC Advances'
_journal_page_first 33304
_journal_page_last 33312
_journal_paper_doi 10.1039/D2RA06149J
_journal_volume 12
_journal_year 2022
_chemical_formula_moiety 'C4 Cl N7 O10'
_chemical_formula_sum 'C4 Cl N7 O10'
_chemical_formula_weight 341.56
_space_group_crystal_system monoclinic
_space_group_IT_number 14
_space_group_name_Hall '-P 2yn'
_space_group_name_H-M_alt 'P 1 21/n 1'
_atom_sites_solution_primary dual
_audit_creation_date 2017-11-03
_audit_creation_method
;
Olex2 1.2
(compiled 2017.08.10 svn.r3458 for OlexSys, GUI svn.r5381)
;
_audit_update_record
;
2018-11-29 deposited with the CCDC.	2022-11-15 downloaded from the CCDC.
;
_cell_angle_alpha 90
_cell_angle_beta 110.697(4)
_cell_angle_gamma 90
_cell_formula_units_Z 8
_cell_length_a 13.840(2)
_cell_length_b 12.1903(18)
_cell_length_c 14.668(2)
_cell_measurement_reflns_used 1257
_cell_measurement_temperature 173
_cell_measurement_theta_max 20.707
_cell_measurement_theta_min 2.295
_cell_volume 2315.0(6)
_computing_cell_refinement 'SAINT v8.34A (Bruker, 2013)'
_computing_data_reduction 'SAINT v8.34A (Bruker, 2013)'
_computing_molecular_graphics 'Olex2 (Dolomanov et al., 2009)'
_computing_publication_material 'Olex2 (Dolomanov et al., 2009)'
_computing_structure_refinement 'ShelXL (Sheldrick, 2015)'
_computing_structure_solution 'ShelXT (Sheldrick, 2015)'
_diffrn_ambient_temperature 173
_diffrn_measured_fraction_theta_full 0.984
_diffrn_measured_fraction_theta_max 0.984
_diffrn_measurement_device_type 'Bruker APEX-II CCD'
_diffrn_measurement_method '\f and \w scans'
_diffrn_radiation_type MoK\a
_diffrn_radiation_wavelength 0.71073
_diffrn_reflns_av_R_equivalents 0.0855
_diffrn_reflns_av_unetI/netI 0.0928
_diffrn_reflns_Laue_measured_fraction_full 0.984
_diffrn_reflns_Laue_measured_fraction_max 0.984
_diffrn_reflns_limit_h_max 17
_diffrn_reflns_limit_h_min -17
_diffrn_reflns_limit_k_max 15
_diffrn_reflns_limit_k_min -15
_diffrn_reflns_limit_l_max 19
_diffrn_reflns_limit_l_min -17
_diffrn_reflns_number 18474
_diffrn_reflns_point_group_measured_fraction_full 0.984
_diffrn_reflns_point_group_measured_fraction_max 0.984
_diffrn_reflns_theta_full 25.242
_diffrn_reflns_theta_max 27.545
_diffrn_reflns_theta_min 1.740
_diffrn_standards_number 0
_exptl_absorpt_coefficient_mu 0.410
_exptl_absorpt_correction_T_max 0.7456
_exptl_absorpt_correction_T_min 0.6706
_exptl_absorpt_correction_type multi-scan
_exptl_absorpt_process_details
'SADABS-2014/5 (Bruker,2014/5) was used for absorption correction. wR2(int) was 0.0802 before and 0.0615 after correction. The Ratio of minimum to maximum transmission is 0.8994. The \l/2 correction factor is 0.00150.'
_exptl_crystal_colour colourless
_exptl_crystal_colour_primary colourless
_exptl_crystal_density_diffrn 1.960
_exptl_crystal_description block
_exptl_crystal_F_000 1360
_exptl_crystal_size_max 0.19
_exptl_crystal_size_mid 0.12
_exptl_crystal_size_min 0.11
_refine_diff_density_max 0.359
_refine_diff_density_min -0.370
_refine_diff_density_rms 0.066
_refine_ls_extinction_coef 0.0104(7)
_refine_ls_extinction_expression Fc^*^=kFc[1+0.001xFc^2^\l^3^/sin(2\q)]^-1/4^
_refine_ls_extinction_method 'SHELXL-2014/7 (Sheldrick 2014'
_refine_ls_goodness_of_fit_ref 0.965
_refine_ls_hydrogen_treatment undef
_refine_ls_matrix_type full
_refine_ls_number_parameters 407
_refine_ls_number_reflns 5239
_refine_ls_number_restraints 404
_refine_ls_restrained_S_all 0.933
_refine_ls_R_factor_all 0.1089
_refine_ls_R_factor_gt 0.0517
_refine_ls_shift/su_max 0.001
_refine_ls_shift/su_mean 0.000
_refine_ls_structure_factor_coef Fsqd
_refine_ls_weighting_details 'w=1/[\s^2^(Fo^2^)+(0.0430P)^2^] where P=(Fo^2^+2Fc^2^)/3'
_refine_ls_weighting_scheme calc
_refine_ls_wR_factor_gt 0.1041
_refine_ls_wR_factor_ref 0.1279
_reflns_Friedel_coverage 0.000
_reflns_number_gt 2876
_reflns_number_total 5239
_reflns_threshold_expression 'I > 2\s(I)'
_cod_data_source_file d2ra06149j2.cif
_cod_data_source_block mo_2017951-nlg-201_0m
_cod_database_code 7245891
_shelx_shelxl_version_number 2014/7
_shelx_space_group_comment
;
The symmetry employed for this shelxl refinement is uniquely defined
by the following loop, which should always be used as a source of
symmetry information in preference to the above space-group names.
They are only intended as comments.
;
_shelx_estimated_absorpt_t_max 0.956
_shelx_estimated_absorpt_t_min 0.926
_olex2_refinement_description
;
1. Restrained distances
 O17-N9 \\sim O18-N9
 with sigma of 0.02
2. Rigid bond restraints
 All non-hydrogen atoms
 with sigma for 1-2 distances of 0.01 and sigma for 1-3 distances of 0.01
3. Uiso/Uaniso restraints and constraints
All non-hydrogen atoms have similar U: within 2A with sigma of 0.04 and sigma
for terminal atoms of 0.08
Uanis(O17) \\sim Ueq: with sigma of 0.005 and sigma for terminal atoms of 0.01
Uanis(O18) \\sim Ueq: with sigma of 0.005 and sigma for terminal atoms of 0.01
4. Others
 Fixed Sof: O17(0.67) O18(0.33)
;
_olex2_submission_special_instructions 'No special instructions were received'

loop_
_space_group_symop_operation_xyz
'x, y, z'
'-x+1/2, y+1/2, -z+1/2'
'-x, -y, -z'
'x-1/2, -y-1/2, z-1/2'

loop_
_atom_site_label
_atom_site_type_symbol
_atom_site_fract_x
_atom_site_fract_y
_atom_site_fract_z
_atom_site_U_iso_or_equiv
_atom_site_adp_type
_atom_site_occupancy
_atom_site_site_symmetry_order
_atom_site_calc_flag
_atom_site_refinement_flags_posn
_atom_site_refinement_flags_adp
_atom_site_refinement_flags_occupancy
_atom_site_disorder_assembly
_atom_site_disorder_group
Cl2 Cl 0.08822(7) 0.01271(7) 0.21187(7) 0.0477(3) Uani 1 1 d . U . . .
Cl1 Cl 0.86231(7) 0.30632(9) 0.41845(7) 0.0593(3) Uani 1 1 d . U . . .
O2 O 0.51624(17) 0.29532(17) 0.35240(16) 0.0387(6) Uani 1 1 d . U . . .
O8 O 0.49814(18) 0.01713(18) 0.10809(17) 0.0430(6) Uani 1 1 d . U . . .
O10 O 0.50027(19) 0.26307(19) 0.15544(17) 0.0475(6) Uani 1 1 d . U . . .
N3 N 0.61700(18) 0.13462(18) 0.29261(17) 0.0252(6) Uani 1 1 d . U . . .
O14 O 0.39455(19) 0.41944(19) 0.47961(17) 0.0456(6) Uani 1 1 d . U . . .
N14 N 0.22321(18) 0.29075(19) 0.31618(17) 0.0273(6) Uani 1 1 d . U . . .
N13 N 0.23157(18) 0.23489(19) 0.39884(17) 0.0261(6) Uani 1 1 d . U . . .
O7 O 0.49060(19) -0.08216(18) 0.22929(18) 0.0507(7) Uani 1 1 d . U . . .
N2 N 0.68612(19) 0.06253(19) 0.28299(17) 0.0285(6) Uani 1 1 d . U . . .
N4 N 0.6071(2) 0.3134(2) 0.36601(19) 0.0338(6) Uani 1 1 d . U . . .
O1 O 0.6530(2) 0.39731(19) 0.39887(18) 0.0528(7) Uani 1 1 d . U . . .
N6 N 0.49844(19) 0.0028(2) 0.1900(2) 0.0333(6) Uani 1 1 d . U . . .
O12 O 0.11778(19) 0.1928(2) 0.08177(16) 0.0540(7) Uani 1 1 d . U . . .
O5 O 0.5310(2) 0.0615(2) 0.41134(19) 0.0543(7) Uani 1 1 d . U . . .
O11 O 0.1770(2) 0.3534(2) 0.13483(17) 0.0580(7) Uani 1 1 d . U . . .
O13 O 0.2356(2) 0.47398(19) 0.4400(2) 0.0612(8) Uani 1 1 d . U . . .
N5 N 0.4493(2) 0.1966(2) 0.17914(19) 0.0330(6) Uani 1 1 d . U . . .
O9 O 0.35652(18) 0.1874(2) 0.1491(2) 0.0605(8) Uani 1 1 d . U . . .
O21 O 0.1544(2) -0.03521(19) 0.42676(19) 0.0573(7) Uani 1 1 d . U . . .
N8 N 0.3054(2) 0.4081(2) 0.46758(19) 0.0359(7) Uani 1 1 d . U . . .
N10 N 0.3720(2) 0.2379(2) 0.5579(2) 0.0384(7) Uani 1 1 d . U . . .
O19 O 0.1044(2) 0.2835(2) 0.4884(2) 0.0604(8) Uani 1 1 d . U . . .
N11 N 0.1547(2) 0.2600(2) 0.14612(19) 0.0365(7) Uani 1 1 d . U . . .
N7 N 0.4669(2) 0.0812(2) 0.3329(2) 0.0386(7) Uani 1 1 d . U . . .
O20 O 0.2247(2) 0.0886(2) 0.53581(18) 0.0629(8) Uani 1 1 d . U . . .
O6 O 0.37449(19) 0.0787(2) 0.3097(2) 0.0649(8) Uani 1 1 d . U . . .
O15 O 0.4028(2) 0.2712(2) 0.64054(18) 0.0638(8) Uani 1 1 d . U . . .
N12 N 0.1888(2) 0.0555(2) 0.4517(2) 0.0397(7) Uani 1 1 d . U . . .
O16 O 0.4133(2) 0.1741(2) 0.5221(2) 0.0668(8) Uani 1 1 d . U . . .
O4 O 0.8588(2) -0.0386(3) 0.2946(2) 0.0719(9) Uani 1 1 d . U . . .
N9 N 0.1900(2) 0.3095(3) 0.5349(2) 0.0489(8) Uani 1 1 d D U . . .
C3 C 0.6646(2) 0.2272(2) 0.3416(2) 0.0270(7) Uani 1 1 d . U . . .
C7 C 0.1746(2) 0.2224(2) 0.2457(2) 0.0263(7) Uani 1 1 d . U . . .
C5 C 0.1877(2) 0.1323(2) 0.3768(2) 0.0283(7) Uani 1 1 d . U . . .
N1 N 0.8686(2) 0.0532(3) 0.3267(2) 0.0502(8) Uani 1 1 d . U . . .
C1 C 0.7759(2) 0.1105(3) 0.3252(2) 0.0320(7) Uani 1 1 d . U . . .
C6 C 0.1493(2) 0.1206(2) 0.2778(2) 0.0286(7) Uani 1 1 d . U . . .
C4 C 0.5104(2) 0.1079(2) 0.2517(2) 0.0254(6) Uani 1 1 d . U . . .
C8 C 0.2724(2) 0.2915(2) 0.4886(2) 0.0297(7) Uani 1 1 d . U . . .
C2 C 0.7684(2) 0.2151(3) 0.3623(2) 0.0329(7) Uani 1 1 d . U . . .
O3 O 0.9493(2) 0.1026(3) 0.3610(3) 0.0914(11) Uani 1 1 d . U . . .
O17 O 0.2183(5) 0.3727(4) 0.6054(4) 0.0684(16) Uani 0.67 1 d D U P A 1
O18 O 0.2214(10) 0.3091(9) 0.6267(7) 0.063(3) Uani 0.33 1 d D U P A 2

loop_
_atom_site_aniso_label
_atom_site_aniso_U_11
_atom_site_aniso_U_22
_atom_site_aniso_U_33
_atom_site_aniso_U_23
_atom_site_aniso_U_13
_atom_site_aniso_U_12
Cl2 0.0472(6) 0.0446(5) 0.0494(6) -0.0229(4) 0.0149(5) -0.0146(4)
Cl1 0.0356(5) 0.0803(7) 0.0527(7) -0.0105(5) 0.0041(5) -0.0233(5)
O2 0.0349(14) 0.0365(13) 0.0434(15) -0.0049(10) 0.0121(12) 0.0057(10)
O8 0.0479(15) 0.0427(13) 0.0369(14) -0.0111(11) 0.0130(13) -0.0005(11)
O10 0.0496(16) 0.0395(13) 0.0418(15) 0.0132(11) 0.0016(13) -0.0055(12)
N3 0.0219(13) 0.0248(13) 0.0287(14) -0.0007(10) 0.0087(12) 0.0036(10)
O14 0.0409(15) 0.0514(15) 0.0439(15) 0.0018(11) 0.0141(13) -0.0070(12)
N14 0.0250(14) 0.0299(14) 0.0238(14) 0.0005(10) 0.0045(12) 0.0018(11)
N13 0.0263(14) 0.0285(13) 0.0222(14) -0.0028(10) 0.0069(12) 0.0003(11)
O7 0.0633(17) 0.0268(12) 0.0642(17) -0.0009(11) 0.0253(15) -0.0037(11)
N2 0.0272(14) 0.0333(14) 0.0278(15) 0.0059(11) 0.0131(13) 0.0115(11)
N4 0.0446(18) 0.0255(14) 0.0304(16) -0.0009(11) 0.0120(15) 0.0002(13)
O1 0.0627(17) 0.0371(14) 0.0572(17) -0.0190(12) 0.0193(14) -0.0139(12)
N6 0.0270(15) 0.0266(14) 0.0443(18) -0.0026(12) 0.0100(14) -0.0012(11)
O12 0.0571(17) 0.0721(18) 0.0250(14) -0.0155(12) 0.0047(13) -0.0031(14)
O5 0.0580(18) 0.0660(17) 0.0436(16) 0.0132(13) 0.0238(15) 0.0038(14)
O11 0.074(2) 0.0603(17) 0.0341(15) 0.0099(12) 0.0121(14) -0.0079(15)
O13 0.0478(16) 0.0352(14) 0.0722(19) -0.0110(13) -0.0141(15) 0.0124(12)
N5 0.0284(16) 0.0315(14) 0.0323(16) -0.0038(12) 0.0024(13) 0.0052(12)
O9 0.0242(14) 0.0756(19) 0.0688(19) 0.0070(15) 0.0005(14) 0.0116(13)
O21 0.0685(19) 0.0337(14) 0.0707(19) 0.0025(12) 0.0258(16) -0.0103(13)
N8 0.0386(18) 0.0328(15) 0.0255(15) -0.0079(12) -0.0019(14) 0.0009(13)
N10 0.0402(18) 0.0386(16) 0.0280(16) 0.0027(13) 0.0016(14) -0.0019(13)
O19 0.0335(15) 0.090(2) 0.0601(19) -0.0223(15) 0.0196(15) -0.0116(14)
N11 0.0260(15) 0.0539(18) 0.0264(16) -0.0028(14) 0.0054(13) 0.0037(13)
N7 0.0394(19) 0.0333(15) 0.051(2) -0.0015(13) 0.0253(17) -0.0014(13)
O20 0.090(2) 0.0578(17) 0.0328(15) 0.0081(12) 0.0112(15) -0.0143(15)
O6 0.0356(15) 0.083(2) 0.090(2) 0.0096(16) 0.0384(16) -0.0015(14)
O15 0.068(2) 0.0742(19) 0.0278(15) 0.0014(13) -0.0090(14) 0.0086(15)
N12 0.0410(18) 0.0346(15) 0.0436(18) 0.0052(13) 0.0151(16) 0.0017(14)
O16 0.0528(18) 0.0664(18) 0.0656(19) -0.0148(15) 0.0015(15) 0.0288(14)
O4 0.0539(19) 0.083(2) 0.082(2) -0.0053(17) 0.0284(17) 0.0318(16)
N9 0.0374(19) 0.079(2) 0.0340(18) -0.0177(16) 0.0168(16) 0.0010(17)
C3 0.0252(16) 0.0318(16) 0.0207(16) 0.0006(12) 0.0040(14) -0.0014(13)
C7 0.0207(16) 0.0350(17) 0.0203(16) -0.0058(12) 0.0038(14) 0.0028(13)
C5 0.0235(17) 0.0312(16) 0.0305(18) -0.0019(13) 0.0097(15) -0.0012(13)
N1 0.0335(19) 0.075(2) 0.044(2) 0.0069(17) 0.0160(16) 0.0179(17)
C1 0.0220(17) 0.0488(19) 0.0255(18) 0.0092(14) 0.0089(15) 0.0061(14)
C6 0.0196(16) 0.0344(16) 0.0324(18) -0.0105(13) 0.0098(15) -0.0007(13)
C4 0.0237(16) 0.0230(14) 0.0305(17) -0.0006(12) 0.0109(14) 0.0010(12)
C8 0.0270(17) 0.0369(17) 0.0218(16) -0.0054(13) 0.0044(14) 0.0009(13)
C2 0.0249(17) 0.0464(19) 0.0242(18) 0.0055(14) 0.0047(15) -0.0055(14)
O3 0.0234(16) 0.126(3) 0.119(3) -0.017(2) 0.0176(19) 0.0045(17)
O17 0.073(3) 0.091(4) 0.048(3) -0.039(3) 0.030(3) -0.010(3)
O18 0.064(6) 0.087(7) 0.038(4) -0.021(5) 0.019(4) -0.004(6)

loop_
_atom_type_symbol
_atom_type_description
_atom_type_scat_dispersion_real
_atom_type_scat_dispersion_imag
_atom_type_scat_source
C C 0.0033 0.0016 'International Tables Vol C Tables 4.2.6.8 and 6.1.1.4'
Cl Cl 0.1484 0.1585 'International Tables Vol C Tables 4.2.6.8 and 6.1.1.4'
N N 0.0061 0.0033 'International Tables Vol C Tables 4.2.6.8 and 6.1.1.4'
O O 0.0106 0.0060 'International Tables Vol C Tables 4.2.6.8 and 6.1.1.4'

loop_
_geom_angle_atom_site_label_1
_geom_angle_atom_site_label_2
_geom_angle_atom_site_label_3
_geom_angle
_geom_angle_site_symmetry_1
_geom_angle_site_symmetry_3
_geom_angle_publ_flag
N2 N3 C3 111.4(2) . . ?
N2 N3 C4 118.5(2) . . ?
C3 N3 C4 130.0(2) . . ?
C7 N14 N13 104.1(2) . . ?
N14 N13 C5 110.7(2) . . ?
N14 N13 C8 117.7(2) . . ?
C5 N13 C8 131.2(2) . . ?
C1 N2 N3 104.5(2) . . ?
O2 N4 C3 117.1(2) . . ?
O1 N4 O2 125.7(3) . . ?
O1 N4 C3 117.2(3) . . ?
O8 N6 C4 115.0(2) . . ?
O7 N6 O8 128.8(3) . . ?
O7 N6 C4 116.1(3) . . ?
O10 N5 O9 127.8(3) . . ?
O10 N5 C4 115.9(2) . . ?
O9 N5 C4 116.2(3) . . ?
O14 N8 O13 129.4(3) . . ?
O14 N8 C8 116.0(3) . . ?
O13 N8 C8 114.6(3) . . ?
O15 N10 C8 116.0(3) . . ?
O16 N10 O15 127.5(3) . . ?
O16 N10 C8 116.3(3) . . ?
O12 N11 C7 116.3(3) . . ?
O11 N11 O12 125.9(3) . . ?
O11 N11 C7 117.8(3) . . ?
O5 N7 C4 115.0(3) . . ?
O6 N7 O5 128.1(3) . . ?
O6 N7 C4 116.8(3) . . ?
O21 N12 O20 125.6(3) . . ?
O21 N12 C5 117.9(3) . . ?
O20 N12 C5 116.6(3) . . ?
O19 N9 C8 117.1(3) . . ?
O19 N9 O17 127.3(4) . . ?
O19 N9 O18 120.9(6) . . ?
O17 N9 C8 113.1(4) . . ?
O18 N9 C8 116.2(6) . . ?
N3 C3 N4 121.7(3) . . ?
C2 C3 N3 107.4(3) . . ?
C2 C3 N4 130.9(3) . . ?
N14 C7 N11 116.8(3) . . ?
N14 C7 C6 114.4(3) . . ?
C6 C7 N11 128.8(3) . . ?
N13 C5 N12 121.7(3) . . ?
C6 C5 N13 108.5(3) . . ?
C6 C5 N12 129.7(3) . . ?
O4 N1 C1 117.7(3) . . ?
O4 N1 O3 125.8(3) . . ?
O3 N1 C1 116.5(3) . . ?
N2 C1 N1 118.4(3) . . ?
N2 C1 C2 113.6(3) . . ?
C2 C1 N1 128.0(3) . . ?
C7 C6 Cl2 129.2(2) . . ?
C5 C6 Cl2 128.6(2) . . ?
C5 C6 C7 102.3(2) . . ?
N3 C4 N6 108.6(2) . . ?
N3 C4 N5 111.4(2) . . ?
N3 C4 N7 110.6(2) . . ?
N6 C4 N5 105.0(2) . . ?
N6 C4 N7 106.7(2) . . ?
N5 C4 N7 114.2(2) . . ?
N13 C8 N8 108.1(2) . . ?
N13 C8 N10 112.1(2) . . ?
N13 C8 N9 111.5(3) . . ?
N10 C8 N8 105.1(2) . . ?
N9 C8 N8 105.9(2) . . ?
N9 C8 N10 113.6(2) . . ?
C3 C2 Cl1 127.2(3) . . ?
C3 C2 C1 103.1(3) . . ?
C1 C2 Cl1 129.6(2) . . ?

loop_
_geom_bond_atom_site_label_1
_geom_bond_atom_site_label_2
_geom_bond_distance
_geom_bond_site_symmetry_2
_geom_bond_publ_flag
Cl2 C6 1.673(3) . ?
Cl1 C2 1.687(3) . ?
O2 N4 1.221(3) . ?
O8 N6 1.213(3) . ?
O10 N5 1.204(3) . ?
N3 N2 1.343(3) . ?
N3 C3 1.375(4) . ?
N3 C4 1.420(4) . ?
O14 N8 1.191(3) . ?
N14 N13 1.359(3) . ?
N14 C7 1.313(3) . ?
N13 C5 1.378(4) . ?
N13 C8 1.415(4) . ?
O7 N6 1.208(3) . ?
N2 C1 1.313(4) . ?
N4 O1 1.211(3) . ?
N4 C3 1.437(4) . ?
N6 C4 1.543(4) . ?
O12 N11 1.218(3) . ?
O5 N7 1.203(3) . ?
O11 N11 1.206(3) . ?
O13 N8 1.210(3) . ?
N5 O9 1.206(3) . ?
N5 C4 1.543(4) . ?
O21 N12 1.209(3) . ?
N8 C8 1.557(4) . ?
N10 O15 1.204(3) . ?
N10 O16 1.192(3) . ?
N10 C8 1.540(4) . ?
O19 N9 1.182(3) . ?
N11 C7 1.461(4) . ?
N7 O6 1.202(3) . ?
N7 C4 1.548(4) . ?
O20 N12 1.224(3) . ?
N12 C5 1.439(4) . ?
O4 N1 1.203(4) . ?
N9 C8 1.535(4) . ?
N9 O17 1.238(5) . ?
N9 O18 1.260(9) . ?
C3 C2 1.368(4) . ?
C7 C6 1.415(4) . ?
C5 C6 1.366(4) . ?
N1 C1 1.454(4) . ?
N1 O3 1.211(4) . ?
C1 C2 1.405(4) . ?
